data_7152411
loop_
_publ_author_name
'El Hajjouji, Hajar'
'Belmonte, Eva'
'Garc\'ia-L\'opez, Jes\'us'
'Fern\'andez, Ignacio'
'Iglesias, Mar\'ia Jos\'e'
'Roces, Laura'
'Garc\'ia-Granda, Santiago'
'El Laghdach, Anas'
'L\'opez Ortiz, Fernando'

_publ_section_title
;
 Transformations of diphenylphosphinothioic acid tertiary amides mediated
 by directed ortho metallation.
;
_journal_issue 29
_journal_name_full 'Organic &amp; biomolecular chemistry'
_journal_page_first 5647
_journal_page_last 5658
_journal_paper_doi 10.1039/c2ob25395j
_journal_volume 10
_journal_year 2012
_chemical_formula_moiety 'C21 H32 N P S Sn'
_chemical_formula_sum 'C21 H32 N P S Sn'
_chemical_formula_weight 480.2
_chemical_name_systematic
;
?
;
_space_group_IT_number 14
_symmetry_space_group_name_Hall '-P 2ybc'
_symmetry_space_group_name_H-M 'P 1 21/c 1'
_atom_sites_solution_hydrogens geom
_atom_sites_solution_primary direct
_atom_sites_solution_secondary difmap
_audit_conform_dict_location ftp://ftp.iucr.org/pub/cif_core.dic
_audit_conform_dict_name cif_core.dic
_audit_conform_dict_version 2.4
_audit_creation_date 2011-07-26T22:16:58-00:00
_audit_creation_method 'WinGX routine CIF_UPDATE'
_cell_angle_alpha 90
_cell_angle_beta 125.4060(10)
_cell_angle_gamma 90
_cell_formula_units_Z 4
_cell_length_a 10.62370(10)
_cell_length_b 16.3773(2)
_cell_length_c 15.8989(2)
_cell_measurement_reflns_used 10634
_cell_measurement_temperature 100(2)
_cell_measurement_theta_max 68.4261
_cell_measurement_theta_min 3.4078
_cell_volume 2254.65(5)
_computing_cell_refinement
;
CrysAlisPro, Agilent Technologies,
Version 1.171.34.49 (release 20-01-2011 CrysAlis171 .NET)
(compiled Jan 20 2011,15:58:25)
;
_computing_data_collection
;
CrysAlisPro, Agilent Technologies,
Version 1.171.34.49 (release 20-01-2011 CrysAlis171 .NET)
(compiled Jan 20 2011,15:58:25)
;
_computing_data_reduction
;
CrysAlisPro, Agilent Technologies,
Version 1.171.34.49 (release 20-01-2011 CrysAlis171 .NET)
(compiled Jan 20 2011,15:58:25)
;
_computing_molecular_graphics ORTEP-3
_computing_publication_material
;
WinGX Publication Routines
enCIFer
;
_computing_structure_refinement 'SHELXL-97 (Sheldrick, 1997)'
_computing_structure_solution 'SIR-92 (Giacovazzo, 1992)'
_diffrn_ambient_temperature 100(2)
_diffrn_detector_area_resol_mean 8.264
_diffrn_measured_fraction_theta_full 0.996
_diffrn_measured_fraction_theta_max 0.986
_diffrn_measurement_device_type 'Xcalibur, Onyx, Nova'
_diffrn_radiation_monochromator graphite
_diffrn_radiation_type CuK\a
_diffrn_radiation_wavelength 1.54184
_diffrn_reflns_av_R_equivalents 0.0327
_diffrn_reflns_av_unetI/netI 0.0253
_diffrn_reflns_limit_h_max 12
_diffrn_reflns_limit_h_min -12
_diffrn_reflns_limit_k_max 19
_diffrn_reflns_limit_k_min -18
_diffrn_reflns_limit_l_max 18
_diffrn_reflns_limit_l_min -19
_diffrn_reflns_number 14406
_diffrn_reflns_theta_full 67.5
_diffrn_reflns_theta_max 68.55
_diffrn_reflns_theta_min 4.35
_exptl_absorpt_coefficient_mu 10.562
_exptl_absorpt_correction_T_max 1
_exptl_absorpt_correction_T_min 0.5559
_exptl_absorpt_correction_type multi-scan
_exptl_absorpt_process_details
;
CrysAlisPro, Agilent Technologies,
Version 1.171.34.49 (release 20-01-2011 CrysAlis171 .NET)
(compiled Jan 20 2011,15:58:25)
Empirical absorption correction using spherical harmonics,
implemented in SCALE3 ABSPACK scaling algorithm.
;
_exptl_crystal_density_diffrn 1.415
_exptl_crystal_density_method 'not measured'
_exptl_crystal_F_000 984
_exptl_crystal_size_max 0.27
_exptl_crystal_size_mid 0.14
_exptl_crystal_size_min 0.13
_refine_diff_density_max 0.439
_refine_diff_density_min -0.931
_refine_diff_density_rms 0.079
_refine_ls_extinction_method none
_refine_ls_goodness_of_fit_ref 1.045
_refine_ls_hydrogen_treatment constr
_refine_ls_matrix_type full
_refine_ls_number_parameters 226
_refine_ls_number_reflns 4097
_refine_ls_number_restraints 0
_refine_ls_restrained_S_all 1.045
_refine_ls_R_factor_all 0.0301
_refine_ls_R_factor_gt 0.0272
_refine_ls_shift/su_max 0.001
_refine_ls_shift/su_mean 0
_refine_ls_structure_factor_coef Fsqd
_refine_ls_weighting_details 'calc w=1/[\s^2^(Fo^2^)+(0.0407P)^2^+1.3175P] where P=(Fo^2^+2Fc^2^)/3'
_refine_ls_weighting_scheme calc
_refine_ls_wR_factor_gt 0.0686
_refine_ls_wR_factor_ref 0.0708
_reflns_number_gt 3813
_reflns_number_total 4097
_reflns_threshold_expression >2sigma(I)
_cod_data_source_file c2ob25395j.txt
_cod_data_source_block newd
_cod_original_cell_volume 2254.65(4)
_cod_database_code 7152411

loop_
_symmetry_equiv_pos_as_xyz
'x, y, z'
'-x, y+1/2, -z+1/2'
'-x, -y, -z'
'x, -y-1/2, z-1/2'

loop_
_atom_site_label
_atom_site_type_symbol
_atom_site_fract_x
_atom_site_fract_y
_atom_site_fract_z
_atom_site_U_iso_or_equiv
_atom_site_adp_type
_atom_site_occupancy
_atom_site_symmetry_multiplicity
_atom_site_calc_flag
_atom_site_refinement_flags
Sn1 Sn 0.064997(18) 0.324191(10) 0.651677(13) 0.02173(8) Uani 1 1 d .
P1 P 0.46408(7) 0.41188(4) 0.77903(5) 0.01775(14) Uani 1 1 d .
S1 S 0.44547(7) 0.31143(4) 0.83778(5) 0.02632(16) Uani 1 1 d .
N1 N 0.6207(2) 0.46796(14) 0.85926(16) 0.0212(5) Uani 1 1 d .
C1 C 0.3000(3) 0.47983(15) 0.73271(18) 0.0179(5) Uani 1 1 d .
C2 C 0.1487(3) 0.44947(15) 0.68348(19) 0.0186(5) Uani 1 1 d .
C3 C 0.0298(3) 0.50690(17) 0.6453(2) 0.0239(6) Uani 1 1 d .
H3 H -0.0732 0.488 0.612 0.029 Uiso 1 1 calc R
C4 C 0.0567(3) 0.59035(18) 0.6542(2) 0.0271(6) Uani 1 1 d .
H4 H -0.0269 0.6275 0.6274 0.033 Uiso 1 1 calc R
C5 C 0.2057(3) 0.61938(17) 0.7022(2) 0.0264(6) Uani 1 1 d .
H5 H 0.2252 0.6765 0.7089 0.032 Uiso 1 1 calc R
C6 C 0.3264(3) 0.56415(16) 0.7404(2) 0.0234(5) Uani 1 1 d .
H6 H 0.4286 0.5839 0.7724 0.028 Uiso 1 1 calc R
C7 C 0.4556(3) 0.39019(15) 0.66384(19) 0.0184(5) Uani 1 1 d .
C8 C 0.5058(3) 0.31457(16) 0.6529(2) 0.0270(6) Uani 1 1 d .
H8 H 0.5467 0.2754 0.7067 0.032 Uiso 1 1 calc R
C9 C 0.4963(3) 0.29641(18) 0.5649(2) 0.0321(7) Uani 1 1 d .
H9 H 0.5329 0.2453 0.559 0.039 Uiso 1 1 calc R
C10 C 0.4339(3) 0.35213(19) 0.4851(2) 0.0289(6) Uani 1 1 d .
H10 H 0.4282 0.3395 0.4246 0.035 Uiso 1 1 calc R
C11 C 0.3798(3) 0.42641(18) 0.4935(2) 0.0262(6) Uani 1 1 d .
H11 H 0.3353 0.4645 0.4383 0.031 Uiso 1 1 calc R
C12 C 0.3904(3) 0.44526(17) 0.58260(19) 0.0223(5) Uani 1 1 d .
H12 H 0.3528 0.4962 0.5879 0.027 Uiso 1 1 calc R
C13 C -0.1799(3) 0.34117(19) 0.5374(2) 0.0348(7) Uani 1 1 d .
H13A H -0.222 0.3755 0.5661 0.052 Uiso 1 1 calc R
H13B H -0.2317 0.288 0.5178 0.052 Uiso 1 1 calc R
H13C H -0.1972 0.3678 0.4763 0.052 Uiso 1 1 calc R
C14 C 0.0768(3) 0.2650(2) 0.7765(2) 0.0354(7) Uani 1 1 d .
H14A H 0.0425 0.3029 0.8071 0.053 Uiso 1 1 calc R
H14B H 0.1835 0.2483 0.8291 0.053 Uiso 1 1 calc R
H14C H 0.0099 0.2168 0.7504 0.053 Uiso 1 1 calc R
C15 C 0.1365(4) 0.24854(19) 0.5766(2) 0.0361(7) Uani 1 1 d .
H15A H 0.1283 0.2793 0.5208 0.054 Uiso 1 1 calc R
H15B H 0.0701 0.2002 0.5481 0.054 Uiso 1 1 calc R
H15C H 0.2439 0.2315 0.6267 0.054 Uiso 1 1 calc R
C16 C 0.6479(3) 0.48344(19) 0.9613(2) 0.0315(7) Uani 1 1 d .
H16 H 0.5491 0.4707 0.9528 0.038 Uiso 1 1 calc R
C17 C 0.6847(4) 0.5726(2) 0.9938(2) 0.0390(8) Uani 1 1 d .
H17A H 0.6039 0.6074 0.9384 0.059 Uiso 1 1 calc R
H17B H 0.7845 0.5868 1.0073 0.059 Uiso 1 1 calc R
H17C H 0.6892 0.5811 1.0565 0.059 Uiso 1 1 calc R
C18 C 0.7715(5) 0.4273(2) 1.0464(2) 0.0544(10) Uani 1 1 d .
H18A H 0.7451 0.3703 1.024 0.082 Uiso 1 1 calc R
H18B H 0.7765 0.4353 1.1093 0.082 Uiso 1 1 calc R
H18C H 0.872 0.4403 1.0603 0.082 Uiso 1 1 calc R
C19 C 0.7563(3) 0.4818(2) 0.8569(2) 0.0341(7) Uani 1 1 d .
H19 H 0.8362 0.5075 0.9247 0.041 Uiso 1 1 calc R
C20 C 0.8303(4) 0.4038(3) 0.8517(4) 0.0767(16) Uani 1 1 d .
H20A H 0.849 0.3658 0.9055 0.115 Uiso 1 1 calc R
H20B H 0.9286 0.4172 0.8624 0.115 Uiso 1 1 calc R
H20C H 0.7609 0.3783 0.7838 0.115 Uiso 1 1 calc R
C21 C 0.7238(5) 0.5440(3) 0.7754(3) 0.0626(13) Uani 1 1 d .
H21A H 0.6768 0.5928 0.782 0.094 Uiso 1 1 calc R
H21B H 0.6529 0.5202 0.7066 0.094 Uiso 1 1 calc R
H21C H 0.8208 0.5589 0.7852 0.094 Uiso 1 1 calc R

loop_
_atom_site_aniso_label
_atom_site_aniso_U_11
_atom_site_aniso_U_22
_atom_site_aniso_U_33
_atom_site_aniso_U_23
_atom_site_aniso_U_13
_atom_site_aniso_U_12
Sn1 0.01892(11) 0.01941(11) 0.02459(12) 0.00117(7) 0.01130(9) -0.00077(6)
P1 0.0156(3) 0.0196(3) 0.0165(3) 0.0031(2) 0.0084(3) 0.0015(2)
S1 0.0243(3) 0.0257(3) 0.0278(4) 0.0104(3) 0.0144(3) 0.0032(3)
N1 0.0170(10) 0.0295(12) 0.0159(11) 0.0000(9) 0.0088(9) -0.0015(9)
C1 0.0182(12) 0.0208(13) 0.0134(12) 0.0001(10) 0.0085(10) -0.0005(10)
C2 0.0207(12) 0.0179(12) 0.0181(12) -0.0001(10) 0.0118(11) 0.0009(10)
C3 0.0179(12) 0.0260(14) 0.0244(14) -0.0026(11) 0.0103(11) 0.0011(11)
C4 0.0245(14) 0.0250(15) 0.0294(16) 0.0023(11) 0.0142(13) 0.0078(11)
C5 0.0298(14) 0.0180(13) 0.0314(15) -0.0020(11) 0.0177(13) 0.0010(11)
C6 0.0218(12) 0.0224(13) 0.0233(14) -0.0002(11) 0.0116(11) 0.0003(11)
C7 0.0133(11) 0.0205(13) 0.0192(13) -0.0022(10) 0.0082(10) -0.0020(10)
C8 0.0274(14) 0.0210(14) 0.0354(17) 0.0035(12) 0.0199(13) 0.0015(11)
C9 0.0368(16) 0.0249(15) 0.0481(19) -0.0114(14) 0.0323(15) -0.0041(13)
C10 0.0236(13) 0.0391(17) 0.0273(15) -0.0121(13) 0.0166(12) -0.0079(13)
C11 0.0198(12) 0.0373(16) 0.0185(13) -0.0003(12) 0.0094(11) 0.0013(12)
C12 0.0194(12) 0.0244(14) 0.0200(13) -0.0008(11) 0.0096(11) 0.0028(11)
C13 0.0246(14) 0.0327(16) 0.0360(17) 0.0005(14) 0.0112(13) -0.0022(13)
C14 0.0327(15) 0.0365(17) 0.0379(17) 0.0095(14) 0.0210(14) -0.0021(13)
C15 0.0389(16) 0.0306(16) 0.0398(18) -0.0089(14) 0.0234(15) -0.0020(13)
C16 0.0328(15) 0.0426(18) 0.0238(15) -0.0084(13) 0.0191(13) -0.0114(13)
C17 0.0346(16) 0.050(2) 0.0336(17) -0.0188(15) 0.0201(14) -0.0133(15)
C18 0.070(3) 0.054(2) 0.0171(16) 0.0035(15) 0.0120(17) -0.011(2)
C19 0.0165(12) 0.059(2) 0.0239(15) -0.0124(14) 0.0103(12) -0.0100(13)
C20 0.0209(16) 0.113(4) 0.078(3) -0.045(3) 0.0183(19) 0.006(2)
C21 0.061(2) 0.101(3) 0.0272(18) -0.018(2) 0.0264(18) -0.055(2)

loop_
_atom_type_symbol
_atom_type_description
_atom_type_scat_dispersion_real
_atom_type_scat_dispersion_imag
_atom_type_scat_source
C C 0.0181 0.0091 'International Tables Vol C Tables 4.2.6.8 and 6.1.1.4'
H H 0 0 'International Tables Vol C Tables 4.2.6.8 and 6.1.1.4'
N N 0.0311 0.018 'International Tables Vol C Tables 4.2.6.8 and 6.1.1.4'
P P 0.2955 0.4335 'International Tables Vol C Tables 4.2.6.8 and 6.1.1.4'
S S 0.3331 0.5567 'International Tables Vol C Tables 4.2.6.8 and 6.1.1.4'
Sn Sn 0.0259 5.4591 'International Tables Vol C Tables 4.2.6.8 and 6.1.1.4'

loop_
_geom_angle_atom_site_label_1
_geom_angle_atom_site_label_2
_geom_angle_atom_site_label_3
_geom_angle
C15 Sn1 C14 113.85(13)
C15 Sn1 C13 104.40(12)
C14 Sn1 C13 103.46(12)
C15 Sn1 C2 116.49(11)
C14 Sn1 C2 114.44(11)
C13 Sn1 C2 101.82(11)
N1 P1 C7 108.89(11)
N1 P1 C1 105.62(11)
C7 P1 C1 103.57(11)
N1 P1 S1 115.45(8)
C7 P1 S1 110.93(9)
C1 P1 S1 111.60(8)
C19 N1 C16 115.0(2)
C19 N1 P1 128.26(18)
C16 N1 P1 113.81(17)
C6 C1 C2 120.2(2)
C6 C1 P1 118.04(18)
C2 C1 P1 121.63(19)
C3 C2 C1 117.1(2)
C3 C2 Sn1 112.86(18)
C1 C2 Sn1 129.99(18)
C4 C3 C2 122.5(2)
C4 C3 H3 118.8
C2 C3 H3 118.8
C5 C4 C3 119.8(2)
C5 C4 H4 120.1
C3 C4 H4 120.1
C4 C5 C6 119.3(3)
C4 C5 H5 120.4
C6 C5 H5 120.4
C5 C6 C1 121.1(2)
C5 C6 H6 119.4
C1 C6 H6 119.4
C12 C7 C8 118.7(2)
C12 C7 P1 121.19(19)
C8 C7 P1 119.9(2)
C9 C8 C7 120.6(3)
C9 C8 H8 119.7
C7 C8 H8 119.7
C8 C9 C10 120.3(3)
C8 C9 H9 119.8
C10 C9 H9 119.8
C9 C10 C11 119.8(3)
C9 C10 H10 120.1
C11 C10 H10 120.1
C10 C11 C12 120.1(3)
C10 C11 H11 120
C12 C11 H11 120
C7 C12 C11 120.4(3)
C7 C12 H12 119.8
C11 C12 H12 119.8
Sn1 C13 H13A 109.5
Sn1 C13 H13B 109.5
H13A C13 H13B 109.5
Sn1 C13 H13C 109.5
H13A C13 H13C 109.5
H13B C13 H13C 109.5
Sn1 C14 H14A 109.5
Sn1 C14 H14B 109.5
H14A C14 H14B 109.5
Sn1 C14 H14C 109.5
H14A C14 H14C 109.5
H14B C14 H14C 109.5
Sn1 C15 H15A 109.5
Sn1 C15 H15B 109.5
H15A C15 H15B 109.5
Sn1 C15 H15C 109.5
H15A C15 H15C 109.5
H15B C15 H15C 109.5
N1 C16 C17 112.4(2)
N1 C16 C18 112.6(3)
C17 C16 C18 110.9(3)
N1 C16 H16 106.8
C17 C16 H16 106.8
C18 C16 H16 106.8
C16 C17 H17A 109.5
C16 C17 H17B 109.5
H17A C17 H17B 109.5
C16 C17 H17C 109.5
H17A C17 H17C 109.5
H17B C17 H17C 109.5
C16 C18 H18A 109.5
C16 C18 H18B 109.5
H18A C18 H18B 109.5
C16 C18 H18C 109.5
H18A C18 H18C 109.5
H18B C18 H18C 109.5
N1 C19 C21 112.3(3)
N1 C19 C20 114.4(3)
C21 C19 C20 112.6(3)
N1 C19 H19 105.5
C21 C19 H19 105.5
C20 C19 H19 105.5
C19 C20 H20A 109.5
C19 C20 H20B 109.5
H20A C20 H20B 109.5
C19 C20 H20C 109.5
H20A C20 H20C 109.5
H20B C20 H20C 109.5
C19 C21 H21A 109.5
C19 C21 H21B 109.5
H21A C21 H21B 109.5
C19 C21 H21C 109.5
H21A C21 H21C 109.5
H21B C21 H21C 109.5

loop_
_geom_bond_atom_site_label_1
_geom_bond_atom_site_label_2
_geom_bond_distance
Sn1 C15 2.141(3)
Sn1 C14 2.146(3)
Sn1 C13 2.161(3)
Sn1 C2 2.176(3)
P1 N1 1.667(2)
P1 C7 1.816(3)
P1 C1 1.825(3)
P1 S1 1.9576(9)
N1 C19 1.480(3)
N1 C16 1.495(3)
C1 C6 1.400(4)
C1 C2 1.410(3)
C2 C3 1.400(4)
C3 C4 1.387(4)
C3 H3 0.95
C4 C5 1.383(4)
C4 H4 0.95
C5 C6 1.389(4)
C5 H5 0.95
C6 H6 0.95
C7 C12 1.387(4)
C7 C8 1.398(4)
C8 C9 1.376(4)
C8 H8 0.95
C9 C10 1.381(4)
C9 H9 0.95
C10 C11 1.385(4)
C10 H10 0.95
C11 C12 1.389(4)
C11 H11 0.95
C12 H12 0.95
C13 H13A 0.98
C13 H13B 0.98
C13 H13C 0.98
C14 H14A 0.98
C14 H14B 0.98
C14 H14C 0.98
C15 H15A 0.98
C15 H15B 0.98
C15 H15C 0.98
C16 C17 1.523(4)
C16 C18 1.530(5)
C16 H16 1
C17 H17A 0.98
C17 H17B 0.98
C17 H17C 0.98
C18 H18A 0.98
C18 H18B 0.98
C18 H18C 0.98
C19 C21 1.521(5)
C19 C20 1.528(5)
C19 H19 1
C20 H20A 0.98
C20 H20B 0.98
C20 H20C 0.98
C21 H21A 0.98
C21 H21B 0.98
C21 H21C 0.98

loop_
_geom_torsion_atom_site_label_1
_geom_torsion_atom_site_label_2
_geom_torsion_atom_site_label_3
_geom_torsion_atom_site_label_4
_geom_torsion
C7 P1 N1 C19 -15.4(3)
C1 P1 N1 C19 -126.1(2)
S1 P1 N1 C19 110.1(2)
C7 P1 N1 C16 -174.78(19)
C1 P1 N1 C16 74.5(2)
S1 P1 N1 C16 -49.3(2)
N1 P1 C1 C6 20.3(2)
C7 P1 C1 C6 -94.1(2)
S1 P1 C1 C6 146.49(18)
N1 P1 C1 C2 -164.35(19)
C7 P1 C1 C2 81.2(2)
S1 P1 C1 C2 -38.2(2)
C6 C1 C2 C3 -1.0(4)
P1 C1 C2 C3 -176.22(19)
C6 C1 C2 Sn1 176.87(19)
P1 C1 C2 Sn1 1.6(3)
C15 Sn1 C2 C3 126.95(19)
C14 Sn1 C2 C3 -96.8(2)
C13 Sn1 C2 C3 14.1(2)
C15 Sn1 C2 C1 -51.0(3)
C14 Sn1 C2 C1 85.3(2)
C13 Sn1 C2 C1 -163.8(2)
C1 C2 C3 C4 0.2(4)
Sn1 C2 C3 C4 -178.0(2)
C2 C3 C4 C5 0.1(4)
C3 C4 C5 C6 0.3(4)
C4 C5 C6 C1 -1.1(4)
C2 C1 C6 C5 1.4(4)
P1 C1 C6 C5 176.8(2)
N1 P1 C7 C12 -84.7(2)
C1 P1 C7 C12 27.3(2)
S1 P1 C7 C12 147.19(18)
N1 P1 C7 C8 99.7(2)
C1 P1 C7 C8 -148.2(2)
S1 P1 C7 C8 -28.4(2)
C12 C7 C8 C9 2.6(4)
P1 C7 C8 C9 178.3(2)
C7 C8 C9 C10 -1.4(4)
C8 C9 C10 C11 -0.4(4)
C9 C10 C11 C12 1.0(4)
C8 C7 C12 C11 -2.0(4)
P1 C7 C12 C11 -177.63(19)
C10 C11 C12 C7 0.2(4)
C19 N1 C16 C17 64.5(3)
P1 N1 C16 C17 -133.3(2)
C19 N1 C16 C18 -61.7(3)
P1 N1 C16 C18 100.5(3)
C16 N1 C19 C21 -122.9(3)
P1 N1 C19 C21 78.0(3)
C16 N1 C19 C20 107.2(3)
P1 N1 C19 C20 -52.0(4)
